data_7715325
loop_
_publ_author_name
'Hagiwara, Hiroaki'
'Sonoda, Kento'

_publ_section_title
;
 Impact of flexible hexyl chain ordering in a mononuclear spin crossover
 iron(III) complex.
;
_journal_issue 13
_journal_name_full 'Dalton transactions (Cambridge, England : 2003)'
_journal_page_first 5851
_journal_page_last 5860
_journal_paper_doi 10.1039/d4dt00425f
_journal_volume 53
_journal_year 2024
_chemical_formula_moiety 'C40 H46 Fe N8 O2, C24 H20 B'
_chemical_formula_sum 'C64 H66 B Fe N8 O2'
_chemical_formula_weight 1045.90
_space_group_crystal_system triclinic
_space_group_IT_number 2
_space_group_name_Hall '-P 1'
_space_group_name_H-M_alt 'P -1'
_atom_sites_solution_hydrogens geom
_audit_creation_date 2024-02-04
_audit_creation_method
;
Olex2 1.5
(compiled 2023.08.24 svn.re1ec1418 for OlexSys, GUI svn.r6817)
;
_audit_update_record
;
2024-02-09 deposited with the CCDC.	2024-02-29 downloaded from the CCDC.
;
_cell_angle_alpha 98.821(2)
_cell_angle_beta 96.291(2)
_cell_angle_gamma 118.781(3)
_cell_formula_units_Z 2
_cell_length_a 14.3772(4)
_cell_length_b 14.6177(5)
_cell_length_c 16.1449(3)
_cell_measurement_reflns_used 13779
_cell_measurement_temperature 275(2)
_cell_measurement_theta_max 30.3760
_cell_measurement_theta_min 2.0190
_cell_volume 2872.06(17)
_computing_cell_refinement 'CrysAlisPro 1.171.39.46 (Rigaku OD, 2018)'
_computing_data_collection 'CrystalClear-SM Expert 2.0 r16 (Rigaku, 2014)'
_computing_data_reduction 'CrysAlisPro 1.171.39.46 (Rigaku OD, 2018)'
_computing_molecular_graphics 'Olex2 1.5 (Dolomanov et al., 2009)'
_computing_publication_material 'Olex2 1.5 (Dolomanov et al., 2009)'
_computing_structure_refinement 'SHELXL 2018/3 (Sheldrick, 2015)'
_computing_structure_solution 'SHELXT 2018/2 (Sheldrick, 2018)'
_diffrn_ambient_temperature 275(2)
_diffrn_detector 'CCD plate'
_diffrn_detector_area_resol_mean 14.7059
_diffrn_measured_fraction_theta_full 0.995
_diffrn_measured_fraction_theta_max 0.843
_diffrn_measurement_details
;
List of Runs (angles in degrees, time in seconds):

  # Type    Start    End  Width  t~exp~   \w     \q     \k     \f   Frames
#--------------------------------------------------------------------------
  1  \f    -80.00 100.00   0.50   25.00   0.00  20.00   0.00    --   360
  2  \w    -19.50  27.50   0.50   25.00    --   20.00  90.00   0.00   94
  3  \w    -19.50  27.50   0.50   25.00    --   20.00  90.00  90.00   94
  4  \w    -19.50  27.50   0.50   25.00    --   20.00  90.00 180.00   94
  5  \w    -19.50  27.50   0.50   25.00    --   20.00  90.00 270.00   94
;
_diffrn_measurement_device_type 'Rigaku/MSC Mercury CCD'
_diffrn_measurement_method dtprofit.ref
_diffrn_orient_matrix_type 'CrysAlisPro convention (1999,Acta A55,543-557)'
_diffrn_orient_matrix_UB_11 0.0566287000
_diffrn_orient_matrix_UB_12 0.0323137000
_diffrn_orient_matrix_UB_13 0.0027977000
_diffrn_orient_matrix_UB_21 -0.0043823000
_diffrn_orient_matrix_UB_22 0.0467460000
_diffrn_orient_matrix_UB_23 0.0071954000
_diffrn_orient_matrix_UB_31 0.0095456000
_diffrn_orient_matrix_UB_32 0.0041596000
_diffrn_orient_matrix_UB_33 0.0448313000
_diffrn_radiation_monochromator graphite
_diffrn_radiation_probe x-ray
_diffrn_radiation_type 'Mo K\a'
_diffrn_radiation_wavelength 0.71073
_diffrn_reflns_av_R_equivalents 0.0225
_diffrn_reflns_av_unetI/netI 0.0391
_diffrn_reflns_Laue_measured_fraction_full 0.995
_diffrn_reflns_Laue_measured_fraction_max 0.843
_diffrn_reflns_limit_h_max 18
_diffrn_reflns_limit_h_min -19
_diffrn_reflns_limit_k_max 19
_diffrn_reflns_limit_k_min -16
_diffrn_reflns_limit_l_max 21
_diffrn_reflns_limit_l_min -15
_diffrn_reflns_number 25823
_diffrn_reflns_point_group_measured_fraction_full 0.995
_diffrn_reflns_point_group_measured_fraction_max 0.843
_diffrn_reflns_theta_full 25.242
_diffrn_reflns_theta_max 30.865
_diffrn_reflns_theta_min 1.633
_diffrn_source 'fine-focus sealed X-ray tube'
_diffrn_source_type 'Enhance (Mo) X-ray Source'
_exptl_absorpt_coefficient_mu 0.313
_exptl_absorpt_correction_T_max 1.00000
_exptl_absorpt_correction_T_min 0.89948
_exptl_absorpt_correction_type multi-scan
_exptl_absorpt_process_details
;
CrysAlisPro 1.171.39.46 (Rigaku Oxford Diffraction, 2018)
Empirical absorption correction using spherical harmonics,
 implemented in SCALE3 ABSPACK scaling algorithm.
;
_exptl_crystal_colour black
_exptl_crystal_colour_primary black
_exptl_crystal_density_diffrn 1.209
_exptl_crystal_description block
_exptl_crystal_F_000 1106
_exptl_crystal_preparation 'Magnetic properties'
_exptl_crystal_recrystallization_method 'Re-crystallisation from solvent: Acetonitrile'
_exptl_crystal_size_max 0.374
_exptl_crystal_size_mid 0.207
_exptl_crystal_size_min 0.168
_refine_diff_density_max 0.868
_refine_diff_density_min -0.458
_refine_diff_density_rms 0.087
_refine_ls_extinction_method none
_refine_ls_goodness_of_fit_ref 1.091
_refine_ls_hydrogen_treatment constr
_refine_ls_matrix_type full
_refine_ls_number_parameters 706
_refine_ls_number_reflns 15240
_refine_ls_number_restraints 17
_refine_ls_restrained_S_all 1.095
_refine_ls_R_factor_all 0.0977
_refine_ls_R_factor_gt 0.0690
_refine_ls_shift/su_max 0.001
_refine_ls_shift/su_mean 0.000
_refine_ls_structure_factor_coef Fsqd
_refine_ls_weighting_details 'w=1/[\s^2^(Fo^2^)+(0.0951P)^2^+1.4752P] where P=(Fo^2^+2Fc^2^)/3'
_refine_ls_weighting_scheme calc
_refine_ls_wR_factor_gt 0.1928
_refine_ls_wR_factor_ref 0.2126
_reflns_Friedel_coverage 0.000
_reflns_number_gt 10933
_reflns_number_total 15240
_reflns_threshold_expression 'I > 2\s(I)'
_cod_data_source_file d4dt00425f2.cif
_cod_data_source_block 1_275K
_cod_depositor_comments 'Adding full bibliography for 7715321--7715329.cif.'
_cod_original_cell_volume 2872.06(16)
_cod_database_code 7715325
_shelx_shelxl_version_number 2018/3
_shelx_space_group_comment
;
The symmetry employed for this shelxl refinement is uniquely defined
by the following loop, which should always be used as a source of
symmetry information in preference to the above space-group names.
They are only intended as comments.
;
_olex2_refinement_description
;
1. Restrained distances
 C1-C2
 1.53 with sigma of 0.02
 C2-C3A
 1.53 with sigma of 0.02
 C2-C3B
 1.53 with sigma of 0.02
 C3A-C4
 1.53 with sigma of 0.02
 C3B-C4
 1.53 with sigma of 0.02
 C4-C5
 1.53 with sigma of 0.02
 C5-C6
 1.53 with sigma of 0.02
 C21A-C22A
 1.53 with sigma of 0.02
 C21B-C22B
 1.53 with sigma of 0.02
 C22A-C23
 1.53 with sigma of 0.02
 C22B-C23
 1.53 with sigma of 0.02
 C23-C24A
 1.53 with sigma of 0.02
 C23-C24B
 1.53 with sigma of 0.02
 C24A-C25A
 1.53 with sigma of 0.02
 C24B-C25B
 1.53 with sigma of 0.02
 C25A-C26
 1.53 with sigma of 0.02
 C25B-C26
 1.53 with sigma of 0.02
2. Uiso/Uaniso restraints and constraints
Uanis(C3A) = Uanis(C3B)
Uanis(C21A) = Uanis(C21B)
Uanis(C22A) = Uanis(C22B)
Uanis(C24A) = Uanis(C24B)
Uanis(C25A) = Uanis(C25B)
3. Others
 Sof(H2BC)=Sof(H2BD)=Sof(C3B)=Sof(H3BA)=Sof(H3BB)=Sof(H4BC)=Sof(H4BD)=1-FVAR(1)
 Sof(H2AA)=Sof(H2AB)=Sof(C3A)=Sof(H3AA)=Sof(H3AB)=Sof(H4AA)=Sof(H4AB)=FVAR(1)
 Sof(H23C)=Sof(H23D)=Sof(C24B)=Sof(H24C)=Sof(H24D)=Sof(C25B)=Sof(H25C)=
 Sof(H25D)=Sof(H26C)=Sof(H26D)=1-FVAR(2)
 Sof(H23A)=Sof(H23B)=Sof(C24A)=Sof(H24A)=Sof(H24B)=Sof(C25A)=Sof(H25A)=
 Sof(H25B)=Sof(H26A)=Sof(H26B)=FVAR(2)
 Sof(C21B)=Sof(H21D)=Sof(H21E)=Sof(H21F)=Sof(C22B)=Sof(H22C)=Sof(H22D)=1-FVAR(3)
 Sof(C21A)=Sof(H21A)=Sof(H21B)=Sof(H21C)=Sof(C22A)=Sof(H22A)=Sof(H22B)=FVAR(3)
4.a Secondary CH2 refined with riding coordinates:
 C2(H2AA,H2AB), C2(H2BC,H2BD), C3A(H3AA,H3AB), C3B(H3BA,H3BB), C4(H4AA,H4AB),
 C4(H4BC,H4BD), C5(H5A,H5B), C6(H6A,H6B), C9(H9A,H9B), C22A(H22A,H22B),
 C22B(H22C,H22D), C23(H23A,H23B), C23(H23C,H23D), C24A(H24A,H24B), C24B(H24C,
 H24D), C25A(H25A,H25B), C25B(H25C,H25D), C26(H26A,H26B), C26(H26C,H26D),
 C29(H29A,H29B)
4.b Aromatic/amide H refined with riding coordinates:
 C7(H7), C10(H10), C13(H13), C14(H14), C15(H15), C16(H16), C18(H18), C19(H19),
 C27(H27), C30(H30), C33(H33), C34(H34), C35(H35), C36(H36), C38(H38), C39(H39),
  C42(H42), C43(H43), C44(H44), C45(H45), C46(H46), C48(H48), C49(H49),
 C50(H50), C51(H51), C52(H52), C54(H54), C55(H55), C56(H56), C57(H57), C58(H58),
  C60(H60), C61(H61), C62(H62), C63(H63), C64(H64)
4.c Idealised Me refined as rotating group:
 C1(H1A,H1B,H1C), C21A(H21A,H21B,H21C), C21B(H21D,H21E,H21F)
;
_olex2_exptl_crystal_mounting_method Fiber
_olex2_submission_special_instructions 'No special instructions were received'
_oxdiff_exptl_absorpt_empirical_details
;
Empirical correction (ABSPACK) includes:
- Absorption correction using spherical harmonics
- Frame scaling
- Detector area scaling
;
_oxdiff_exptl_absorpt_empirical_full_max 1.113
_oxdiff_exptl_absorpt_empirical_full_min 0.854

loop_
_space_group_symop_operation_xyz
'x, y, z'
'-x, -y, -z'

loop_
_atom_site_label
_atom_site_type_symbol
_atom_site_fract_x
_atom_site_fract_y
_atom_site_fract_z
_atom_site_U_iso_or_equiv
_atom_site_adp_type
_atom_site_occupancy
_atom_site_site_symmetry_order
_atom_site_calc_flag
_atom_site_refinement_flags_posn
_atom_site_refinement_flags_adp
_atom_site_refinement_flags_occupancy
_atom_site_disorder_assembly
_atom_site_disorder_group
Fe1 Fe 0.32610(3) 0.16348(3) 0.74817(2) 0.04225(12) Uani 1 1 d . . . . .
O1 O 0.28902(18) 0.02160(16) 0.70159(13) 0.0574(5) Uani 1 1 d . . . . .
O2 O 0.47210(16) 0.21406(17) 0.79589(13) 0.0565(5) Uani 1 1 d . . . . .
N1 N 0.3609(3) 0.4623(2) 0.8165(2) 0.0725(8) Uani 1 1 d . . . . .
N2 N 0.3418(2) 0.3722(2) 0.83905(17) 0.0624(6) Uani 1 1 d . . . . .
N3 N 0.35155(19) 0.31424(19) 0.77303(14) 0.0488(5) Uani 1 1 d . . . . .
N4 N 0.36192(19) 0.20359(19) 0.63788(14) 0.0485(5) Uani 1 1 d . . . . .
N5 N 0.0122(2) 0.0944(2) 0.6767(2) 0.0663(7) Uani 1 1 d . . . . .
N6 N 0.1070(2) 0.1217(2) 0.65461(17) 0.0594(6) Uani 1 1 d . . . . .
N7 N 0.16834(18) 0.12102(19) 0.72149(14) 0.0477(5) Uani 1 1 d . . . . .
N8 N 0.28446(18) 0.12657(19) 0.85757(14) 0.0468(5) Uani 1 1 d . . . . .
C1 C 0.0591(10) 0.3814(13) 1.0796(9) 0.301(10) Uani 1 1 d D . . . .
H1A H 0.110541 0.360277 1.096768 0.451 Uiso 1 1 calc GR . . . .
H1B H -0.012234 0.327197 1.082575 0.451 Uiso 1 1 calc GR . . . .
H1C H 0.078252 0.448280 1.117200 0.451 Uiso 1 1 calc GR . . . .
C2 C 0.0600(12) 0.3942(15) 0.9929(12) 0.323(10) Uani 1 1 d D . . . .
H2AA H 0.029059 0.322641 0.956704 0.388 Uiso 0.645(12) 1 calc R . P A 1
H2AB H 0.008816 0.417796 0.979505 0.388 Uiso 0.645(12) 1 calc R . P A 1
H2BC H 0.080204 0.468146 0.994562 0.388 Uiso 0.355(12) 1 calc R . P A 2
H2BD H -0.014142 0.349639 0.960394 0.388 Uiso 0.355(12) 1 calc R . P A 2
C3A C 0.1535(11) 0.4607(10) 0.9638(9) 0.214(8) Uani 0.645(12) 1 d D . P A 1
H3AA H 0.214818 0.460561 0.995448 0.257 Uiso 0.645(12) 1 calc R . P A 1
H3AB H 0.167107 0.533570 0.978269 0.257 Uiso 0.645(12) 1 calc R . P A 1
C3B C 0.1287(17) 0.3704(17) 0.9431(13) 0.214(8) Uani 0.355(12) 1 d D . P A 2
H3BA H 0.092655 0.293784 0.918418 0.257 Uiso 0.355(12) 1 calc R . P A 2
H3BB H 0.196988 0.391923 0.980469 0.257 Uiso 0.355(12) 1 calc R . P A 2
C4 C 0.1509(8) 0.4323(10) 0.8700(7) 0.196(5) Uani 1 1 d D . . . .
H4AA H 0.162344 0.371977 0.856263 0.235 Uiso 0.645(12) 1 calc R . P A 1
H4AB H 0.082083 0.414356 0.835668 0.235 Uiso 0.645(12) 1 calc R . P A 1
H4BC H 0.137005 0.377527 0.820169 0.235 Uiso 0.355(12) 1 calc R . P A 2
H4BD H 0.089995 0.443966 0.861181 0.235 Uiso 0.355(12) 1 calc R . P A 2
C5 C 0.2413(8) 0.5309(7) 0.8550(5) 0.171(4) Uani 1 1 d D . . . .
H5A H 0.243181 0.592424 0.889594 0.205 Uiso 1 1 calc R . . . .
H5B H 0.224837 0.531925 0.795377 0.205 Uiso 1 1 calc R . . . .
C6 C 0.3518(5) 0.5454(4) 0.8738(3) 0.1105(17) Uani 1 1 d D . . . .
H6A H 0.404408 0.615693 0.867312 0.133 Uiso 1 1 calc R . . . .
H6B H 0.368871 0.542622 0.932814 0.133 Uiso 1 1 calc R . . . .
C7 C 0.3833(3) 0.4633(3) 0.7380(3) 0.0741(10) Uani 1 1 d . . . . .
H7 H 0.399906 0.517923 0.709233 0.089 Uiso 1 1 calc R . . . .
C8 C 0.3763(3) 0.3669(2) 0.70950(19) 0.0561(7) Uani 1 1 d . . . . .
C9 C 0.3894(3) 0.3128(3) 0.6303(2) 0.0700(9) Uani 1 1 d . . . . .
H9A H 0.341606 0.308808 0.580800 0.084 Uiso 1 1 calc R . . . .
H9B H 0.463658 0.352600 0.623124 0.084 Uiso 1 1 calc R . . . .
C10 C 0.3662(2) 0.1428(3) 0.57272(17) 0.0518(6) Uani 1 1 d . . . . .
H10 H 0.387844 0.172905 0.526559 0.062 Uiso 1 1 calc R . . . .
C11 C 0.3410(2) 0.0340(3) 0.56475(17) 0.0529(7) Uani 1 1 d . . . . .
C12 C 0.3587(3) -0.0199(3) 0.48985(19) 0.0637(9) Uani 1 1 d . . . . .
C13 C 0.4057(3) 0.0309(4) 0.4253(2) 0.0783(11) Uani 1 1 d . . . . .
H13 H 0.423537 0.101674 0.428311 0.094 Uiso 1 1 calc R . . . .
C14 C 0.4253(4) -0.0230(5) 0.3578(2) 0.1000(17) Uani 1 1 d . . . . .
H14 H 0.456727 0.011899 0.316227 0.120 Uiso 1 1 calc R . . . .
C15 C 0.3983(4) -0.1299(6) 0.3515(3) 0.111(2) Uani 1 1 d . . . . .
H15 H 0.412504 -0.165399 0.306205 0.133 Uiso 1 1 calc R . . . .
C16 C 0.3514(4) -0.1816(5) 0.4115(3) 0.1009(17) Uani 1 1 d . . . . .
H16 H 0.332755 -0.252880 0.406209 0.121 Uiso 1 1 calc R . . . .
C17 C 0.3302(3) -0.1294(4) 0.4818(2) 0.0796(12) Uani 1 1 d . . . . .
C18 C 0.2834(3) -0.1828(3) 0.5458(3) 0.0810(11) Uani 1 1 d . . . . .
H18 H 0.261679 -0.255052 0.538982 0.097 Uiso 1 1 calc R . . . .
C19 C 0.2696(3) -0.1316(3) 0.6161(2) 0.0704(9) Uani 1 1 d . . . . .
H19 H 0.239323 -0.168978 0.656840 0.085 Uiso 1 1 calc R . . . .
C20 C 0.3009(2) -0.0208(2) 0.62896(19) 0.0546(7) Uani 1 1 d . . . . .
C21A C 0.0504(18) 0.5725(12) 0.6385(16) 0.320(13) Uani 0.726(10) 1 d D . P B 1
H21A H 0.004872 0.575821 0.592334 0.479 Uiso 0.726(10) 1 calc GR . P B 1
H21B H 0.121661 0.634960 0.650566 0.479 Uiso 0.726(10) 1 calc GR . P B 1
H21C H 0.019935 0.570200 0.688717 0.479 Uiso 0.726(10) 1 calc GR . P B 1
C21B C -0.059(5) 0.523(3) 0.680(4) 0.320(13) Uani 0.274(10) 1 d D . P B 2
H21D H -0.034021 0.525435 0.626847 0.479 Uiso 0.274(10) 1 calc GR . P B 2
H21E H -0.009815 0.588543 0.721690 0.479 Uiso 0.274(10) 1 calc GR . P B 2
H21F H -0.130063 0.514504 0.670267 0.479 Uiso 0.274(10) 1 calc GR . P B 2
C22A C 0.0580(14) 0.4722(11) 0.6132(11) 0.251(8) Uani 0.726(10) 1 d D . P B 1
H22A H 0.043719 0.450757 0.551113 0.301 Uiso 0.726(10) 1 calc R . P B 1
H22B H 0.131406 0.489152 0.635136 0.301 Uiso 0.726(10) 1 calc R . P B 1
C22B C -0.064(4) 0.428(3) 0.712(2) 0.251(8) Uani 0.274(10) 1 d D . P B 2
H22C H -0.137699 0.375817 0.713626 0.301 Uiso 0.274(10) 1 calc R . P B 2
H22D H -0.018567 0.451673 0.768960 0.301 Uiso 0.274(10) 1 calc R . P B 2
C23 C -0.0204(10) 0.3790(7) 0.6461(6) 0.198(4) Uani 1 1 d D . . . .
H23A H -0.094570 0.352055 0.617192 0.238 Uiso 0.585(6) 1 calc R . P B 1
H23B H -0.013893 0.400954 0.707313 0.238 Uiso 0.585(6) 1 calc R . P B 1
H23C H 0.058125 0.420734 0.655179 0.238 Uiso 0.415(6) 1 calc R . P B 2
H23D H -0.052449 0.371790 0.587704 0.238 Uiso 0.415(6) 1 calc R . P B 2
C24A C 0.0115(8) 0.2915(7) 0.6265(6) 0.110(3) Uani 0.585(6) 1 d D . P B 1
H24A H 0.011924 0.273725 0.566200 0.132 Uiso 0.585(6) 1 calc R . P B 1
H24B H 0.082110 0.314190 0.660579 0.132 Uiso 0.585(6) 1 calc R . P B 1
C24B C -0.0617(14) 0.2628(10) 0.6692(8) 0.110(3) Uani 0.415(6) 1 d D . P B 2
H24C H -0.015564 0.270435 0.721434 0.132 Uiso 0.415(6) 1 calc R . P B 2
H24D H -0.135600 0.232711 0.677567 0.132 Uiso 0.415(6) 1 calc R . P B 2
C25A C -0.0798(6) 0.1960(7) 0.6524(6) 0.088(2) Uani 0.585(6) 1 d D . P B 1
H25A H -0.149768 0.185855 0.628082 0.106 Uiso 0.585(6) 1 calc R . P B 1
H25B H -0.070434 0.210448 0.714317 0.106 Uiso 0.585(6) 1 calc R . P B 1
C25B C -0.0561(9) 0.1918(9) 0.5960(7) 0.088(2) Uani 0.415(6) 1 d D . P B 2
H25C H -0.110264 0.175987 0.546063 0.106 Uiso 0.415(6) 1 calc R . P B 2
H25D H 0.014873 0.227969 0.581850 0.106 Uiso 0.415(6) 1 calc R . P B 2
C26 C -0.0754(3) 0.0919(4) 0.6184(3) 0.0927(13) Uani 1 1 d D . . . .
H26A H -0.144250 0.028521 0.616663 0.111 Uiso 0.585(6) 1 calc R . P B 1
H26B H -0.061643 0.089365 0.560875 0.111 Uiso 0.585(6) 1 calc R . P B 1
H26C H -0.093919 0.039349 0.565581 0.111 Uiso 0.415(6) 1 calc R . P B 2
H26D H -0.138714 0.065734 0.644027 0.111 Uiso 0.415(6) 1 calc R . P B 2
C27 C 0.0119(3) 0.0767(3) 0.7557(2) 0.0680(9) Uani 1 1 d . . . . .
H27 H -0.045073 0.056560 0.784378 0.082 Uiso 1 1 calc R . . . .
C28 C 0.1134(2) 0.0946(3) 0.7850(2) 0.0551(7) Uani 1 1 d . . . . .
C29 C 0.1712(3) 0.0918(4) 0.8654(2) 0.0723(10) Uani 1 1 d . . . . .
H29A H 0.135924 0.019627 0.874503 0.087 Uiso 1 1 calc R . . . .
H29B H 0.170443 0.139613 0.913850 0.087 Uiso 1 1 calc R . . . .
C30 C 0.3467(2) 0.1250(2) 0.92194(17) 0.0493(6) Uani 1 1 d . . . . .
H30 H 0.314831 0.099860 0.966920 0.059 Uiso 1 1 calc R . . . .
C31 C 0.4593(2) 0.1581(2) 0.93005(17) 0.0486(6) Uani 1 1 d . . . . .
C32 C 0.5152(3) 0.1446(2) 1.00358(18) 0.0552(7) Uani 1 1 d . . . . .
C33 C 0.4632(3) 0.0922(3) 1.06548(19) 0.0636(8) Uani 1 1 d . . . . .
H33 H 0.389549 0.067135 1.061553 0.076 Uiso 1 1 calc R . . . .
C34 C 0.5198(4) 0.0776(3) 1.1315(2) 0.0786(11) Uani 1 1 d . . . . .
H34 H 0.483363 0.042525 1.171284 0.094 Uiso 1 1 calc R . . . .
C35 C 0.6298(4) 0.1138(4) 1.1403(2) 0.0857(13) Uani 1 1 d . . . . .
H35 H 0.666511 0.102473 1.185024 0.103 Uiso 1 1 calc R . . . .
C36 C 0.6836(4) 0.1664(4) 1.0825(3) 0.0836(12) Uani 1 1 d . . . . .
H36 H 0.757570 0.191665 1.088731 0.100 Uiso 1 1 calc R . . . .
C37 C 0.6288(3) 0.1833(3) 1.0130(2) 0.0660(9) Uani 1 1 d . . . . .
C38 C 0.6833(3) 0.2340(3) 0.9506(2) 0.0712(9) Uani 1 1 d . . . . .
H38 H 0.757627 0.260915 0.957667 0.085 Uiso 1 1 calc R . . . .
C39 C 0.6305(3) 0.2444(3) 0.8815(2) 0.0651(8) Uani 1 1 d . . . . .
H39 H 0.669213 0.278557 0.842365 0.078 Uiso 1 1 calc R . . . .
C40 C 0.5161(2) 0.2039(2) 0.86752(19) 0.0523(6) Uani 1 1 d . . . . .
C41 C 0.6831(2) 0.6694(2) 0.80041(19) 0.0541(7) Uani 1 1 d . . . . .
C42 C 0.6502(3) 0.6724(3) 0.8783(2) 0.0664(8) Uani 1 1 d . . . . .
H42 H 0.651062 0.734013 0.904930 0.080 Uiso 1 1 calc R . . . .
C43 C 0.6158(3) 0.5861(3) 0.9181(3) 0.0824(11) Uani 1 1 d . . . . .
H43 H 0.595035 0.591489 0.970365 0.099 Uiso 1 1 calc R . . . .
C44 C 0.6126(4) 0.4940(3) 0.8802(3) 0.0885(13) Uani 1 1 d . . . . .
H44 H 0.588657 0.436257 0.906026 0.106 Uiso 1 1 calc R . . . .
C45 C 0.6447(4) 0.4875(3) 0.8044(3) 0.0844(12) Uani 1 1 d . . . . .
H45 H 0.643677 0.425418 0.778730 0.101 Uiso 1 1 calc R . . . .
C46 C 0.6794(3) 0.5740(3) 0.7650(2) 0.0683(9) Uani 1 1 d . . . . .
H46 H 0.700881 0.567680 0.713139 0.082 Uiso 1 1 calc R . . . .
C47 C 0.5916(2) 0.7189(2) 0.68302(17) 0.0469(6) Uani 1 1 d . . . . .
C48 C 0.5123(2) 0.7380(2) 0.71014(19) 0.0548(7) Uani 1 1 d . . . . .
H48 H 0.529987 0.783374 0.763657 0.066 Uiso 1 1 calc R . . . .
C49 C 0.4084(3) 0.6925(3) 0.6612(2) 0.0669(8) Uani 1 1 d . . . . .
H49 H 0.358250 0.707902 0.681773 0.080 Uiso 1 1 calc R . . . .
C50 C 0.3795(3) 0.6238(3) 0.5810(2) 0.0742(10) Uani 1 1 d . . . . .
H50 H 0.310286 0.593320 0.547294 0.089 Uiso 1 1 calc R . . . .
C51 C 0.4549(3) 0.6016(3) 0.5525(2) 0.0700(9) Uani 1 1 d . . . . .
H51 H 0.436217 0.554926 0.499478 0.084 Uiso 1 1 calc R . . . .
C52 C 0.5581(3) 0.6483(2) 0.60207(19) 0.0581(7) Uani 1 1 d . . . . .
H52 H 0.607550 0.632340 0.580994 0.070 Uiso 1 1 calc R . . . .
C53 C 0.8069(2) 0.7807(2) 0.69530(19) 0.0528(6) Uani 1 1 d . . . . .
C54 C 0.8127(3) 0.8121(3) 0.6176(2) 0.0641(8) Uani 1 1 d . . . . .
H54 H 0.755149 0.817052 0.590966 0.077 Uiso 1 1 calc R . . . .
C55 C 0.9000(4) 0.8362(4) 0.5781(3) 0.0873(12) Uani 1 1 d . . . . .
H55 H 0.898373 0.853150 0.525006 0.105 Uiso 1 1 calc R . . . .
C56 C 0.9888(4) 0.8349(4) 0.6174(3) 0.0958(14) Uani 1 1 d . . . . .
H56 H 1.049131 0.854470 0.592752 0.115 Uiso 1 1 calc R . . . .
C57 C 0.9870(3) 0.8046(4) 0.6934(3) 0.0927(13) Uani 1 1 d . . . . .
H57 H 1.046031 0.801634 0.719839 0.111 Uiso 1 1 calc R . . . .
C58 C 0.8982(3) 0.7779(3) 0.7316(2) 0.0722(9) Uani 1 1 d . . . . .
H58 H 0.899507 0.757489 0.783299 0.087 Uiso 1 1 calc R . . . .
C59 C 0.7567(2) 0.8820(2) 0.81038(16) 0.0462(6) Uani 1 1 d . . . . .
C60 C 0.7340(2) 0.9588(2) 0.78606(19) 0.0527(6) Uani 1 1 d . . . . .
H60 H 0.687037 0.939406 0.733847 0.063 Uiso 1 1 calc R . . . .
C61 C 0.7784(3) 1.0621(3) 0.8362(2) 0.0664(8) Uani 1 1 d . . . . .
H61 H 0.760804 1.110038 0.817551 0.080 Uiso 1 1 calc R . . . .
C62 C 0.8482(3) 1.0930(3) 0.9133(2) 0.0730(10) Uani 1 1 d . . . . .
H62 H 0.876780 1.161337 0.948021 0.088 Uiso 1 1 calc R . . . .
C63 C 0.8759(3) 1.0215(3) 0.9390(2) 0.0706(9) Uani 1 1 d . . . . .
H63 H 0.925078 1.042856 0.990367 0.085 Uiso 1 1 calc R . . . .
C64 C 0.8307(3) 0.9183(3) 0.88854(18) 0.0569(7) Uani 1 1 d . . . . .
H64 H 0.850238 0.871590 0.907252 0.068 Uiso 1 1 calc R . . . .
B1 B 0.7095(3) 0.7632(3) 0.7468(2) 0.0473(6) Uani 1 1 d . . . . .

loop_
_atom_site_aniso_label
_atom_site_aniso_U_11
_atom_site_aniso_U_22
_atom_site_aniso_U_33
_atom_site_aniso_U_23
_atom_site_aniso_U_13
_atom_site_aniso_U_12
Fe1 0.0468(2) 0.0453(2) 0.03570(18) 0.01344(14) 0.01182(14) 0.02240(17)
O1 0.0660(13) 0.0486(11) 0.0573(11) 0.0157(9) 0.0078(9) 0.0289(10)
O2 0.0475(11) 0.0598(12) 0.0652(12) 0.0171(10) 0.0198(9) 0.0274(10)
N1 0.083(2) 0.0496(15) 0.0792(19) 0.0000(13) 0.0016(15) 0.0372(15)
N2 0.0700(17) 0.0570(15) 0.0596(14) 0.0021(11) 0.0071(12) 0.0363(14)
N3 0.0520(13) 0.0475(12) 0.0491(12) 0.0115(9) 0.0094(10) 0.0271(11)
N4 0.0533(13) 0.0512(13) 0.0464(11) 0.0191(10) 0.0117(9) 0.0283(11)
N5 0.0424(13) 0.0663(17) 0.0889(19) 0.0258(15) 0.0064(13) 0.0259(13)
N6 0.0465(14) 0.0638(16) 0.0647(15) 0.0198(12) 0.0019(11) 0.0262(12)
N7 0.0428(12) 0.0511(13) 0.0495(12) 0.0146(10) 0.0073(9) 0.0236(10)
N8 0.0428(12) 0.0533(13) 0.0502(12) 0.0136(10) 0.0144(9) 0.0276(10)
C1 0.150(10) 0.323(18) 0.281(16) 0.154(14) -0.042(10) 0.002(9)
C2 0.170(13) 0.270(18) 0.49(3) 0.11(2) 0.115(18) 0.067(12)
C3A 0.178(11) 0.104(7) 0.237(14) 0.012(9) -0.126(11) 0.021(8)
C3B 0.178(11) 0.104(7) 0.237(14) 0.012(9) -0.126(11) 0.021(8)
C4 0.144(8) 0.218(11) 0.210(10) -0.036(9) -0.007(7) 0.114(8)
C5 0.209(9) 0.180(8) 0.158(6) -0.047(6) -0.017(6) 0.162(8)
C6 0.140(5) 0.073(3) 0.109(3) -0.023(2) -0.009(3) 0.066(3)
C7 0.086(3) 0.0519(18) 0.085(2) 0.0202(16) 0.0055(19) 0.0370(18)
C8 0.0619(18) 0.0464(15) 0.0597(16) 0.0194(12) 0.0101(13) 0.0257(14)
C9 0.098(3) 0.0604(19) 0.0619(18) 0.0323(15) 0.0263(17) 0.0412(19)
C10 0.0520(16) 0.0675(18) 0.0454(13) 0.0193(12) 0.0098(11) 0.0360(14)
C11 0.0482(15) 0.0655(18) 0.0492(14) 0.0074(12) -0.0018(11) 0.0363(14)
C12 0.0599(18) 0.091(2) 0.0496(15) -0.0008(15) -0.0079(13) 0.0539(18)
C13 0.076(2) 0.128(3) 0.0487(16) 0.0042(18) 0.0011(15) 0.072(2)
C14 0.093(3) 0.182(5) 0.0534(19) 0.002(2) 0.0012(18) 0.101(4)
C15 0.105(4) 0.180(6) 0.065(2) -0.030(3) -0.017(2) 0.110(4)
C16 0.103(3) 0.129(4) 0.079(3) -0.028(3) -0.022(2) 0.088(3)
C17 0.079(2) 0.100(3) 0.066(2) -0.0159(19) -0.0202(17) 0.067(2)
C18 0.088(3) 0.069(2) 0.085(2) -0.0049(19) -0.017(2) 0.052(2)
C19 0.076(2) 0.061(2) 0.074(2) 0.0088(16) -0.0080(17) 0.0412(18)
C20 0.0487(15) 0.0567(17) 0.0565(16) 0.0076(13) -0.0053(12) 0.0303(14)
C21A 0.31(3) 0.137(12) 0.54(4) 0.147(17) 0.10(2) 0.118(15)
C21B 0.31(3) 0.137(12) 0.54(4) 0.147(17) 0.10(2) 0.118(15)
C22A 0.30(2) 0.131(11) 0.268(17) 0.043(11) 0.010(14) 0.085(12)
C22B 0.30(2) 0.131(11) 0.268(17) 0.043(11) 0.010(14) 0.085(12)
C23 0.296(12) 0.136(7) 0.168(7) 0.007(5) -0.045(7) 0.141(8)
C24A 0.143(8) 0.102(5) 0.093(5) 0.022(4) 0.007(4) 0.072(6)
C24B 0.143(8) 0.102(5) 0.093(5) 0.022(4) 0.007(4) 0.072(6)
C25A 0.067(4) 0.099(4) 0.101(5) 0.035(5) -0.004(4) 0.045(3)
C25B 0.067(4) 0.099(4) 0.101(5) 0.035(5) -0.004(4) 0.045(3)
C26 0.050(2) 0.091(3) 0.126(3) 0.030(3) -0.010(2) 0.032(2)
C27 0.0447(16) 0.075(2) 0.091(2) 0.0309(18) 0.0230(16) 0.0303(16)
C28 0.0487(16) 0.0587(17) 0.0656(17) 0.0232(14) 0.0202(13) 0.0292(14)
C29 0.0572(19) 0.109(3) 0.0666(19) 0.0395(19) 0.0290(15) 0.046(2)
C30 0.0560(16) 0.0526(15) 0.0465(13) 0.0118(11) 0.0174(11) 0.0316(13)
C31 0.0527(15) 0.0432(14) 0.0516(14) 0.0008(11) 0.0094(11) 0.0287(12)
C32 0.0642(18) 0.0494(15) 0.0541(15) -0.0052(12) 0.0036(13) 0.0372(14)
C33 0.080(2) 0.070(2) 0.0535(16) 0.0056(14) 0.0078(15) 0.0522(19)
C34 0.109(3) 0.091(3) 0.0562(18) 0.0078(17) 0.0074(18) 0.071(3)
C35 0.110(3) 0.089(3) 0.064(2) -0.0106(19) -0.017(2) 0.071(3)
C36 0.079(3) 0.087(3) 0.079(2) -0.013(2) -0.014(2) 0.054(2)
C37 0.065(2) 0.0613(19) 0.0647(18) -0.0134(15) -0.0070(15) 0.0389(17)
C38 0.0467(17) 0.067(2) 0.085(2) -0.0099(17) -0.0003(16) 0.0282(16)
C39 0.0512(17) 0.0582(19) 0.082(2) 0.0061(16) 0.0170(15) 0.0270(15)
C40 0.0475(15) 0.0416(14) 0.0645(17) 0.0008(12) 0.0128(12) 0.0234(12)
C41 0.0530(16) 0.0454(15) 0.0615(16) 0.0144(12) 0.0039(13) 0.0244(13)
C42 0.073(2) 0.0552(18) 0.0628(18) 0.0207(14) 0.0109(15) 0.0250(16)
C43 0.083(3) 0.077(3) 0.074(2) 0.035(2) 0.0120(19) 0.027(2)
C44 0.088(3) 0.056(2) 0.092(3) 0.033(2) -0.009(2) 0.015(2)
C45 0.095(3) 0.0493(19) 0.101(3) 0.0171(18) -0.008(2) 0.036(2)
C46 0.078(2) 0.0492(17) 0.075(2) 0.0115(15) 0.0030(17) 0.0337(17)
C47 0.0546(15) 0.0405(13) 0.0483(13) 0.0110(10) 0.0085(11) 0.0266(12)
C48 0.0571(17) 0.0487(15) 0.0588(16) 0.0078(12) 0.0057(13) 0.0298(14)
C49 0.0610(19) 0.0597(19) 0.086(2) 0.0148(16) 0.0056(16) 0.0381(17)
C50 0.065(2) 0.064(2) 0.080(2) 0.0124(17) -0.0147(17) 0.0302(18)
C51 0.078(2) 0.0580(19) 0.0555(17) -0.0009(14) -0.0059(15) 0.0281(18)
C52 0.0628(18) 0.0502(16) 0.0553(16) 0.0029(12) 0.0062(13) 0.0281(15)
C53 0.0517(16) 0.0457(15) 0.0587(16) 0.0038(12) 0.0111(12) 0.0255(13)
C54 0.0620(19) 0.065(2) 0.0635(18) 0.0139(15) 0.0184(15) 0.0299(16)
C55 0.080(3) 0.097(3) 0.073(2) 0.016(2) 0.032(2) 0.033(2)
C56 0.071(3) 0.114(4) 0.100(3) 0.013(3) 0.038(2) 0.044(3)
C57 0.059(2) 0.116(4) 0.106(3) 0.011(3) 0.015(2) 0.051(2)
C58 0.069(2) 0.082(2) 0.077(2) 0.0149(18) 0.0145(17) 0.049(2)
C59 0.0474(14) 0.0440(14) 0.0473(13) 0.0115(10) 0.0130(11) 0.0224(12)
C60 0.0502(16) 0.0447(15) 0.0632(16) 0.0093(12) 0.0090(12) 0.0255(13)
C61 0.065(2) 0.0475(17) 0.091(2) 0.0078(15) 0.0179(17) 0.0332(16)
C62 0.069(2) 0.0483(18) 0.082(2) -0.0085(16) 0.0156(18) 0.0215(16)
C63 0.067(2) 0.065(2) 0.0509(16) -0.0001(14) 0.0054(14) 0.0168(17)
C64 0.0577(17) 0.0535(17) 0.0519(15) 0.0122(12) 0.0067(12) 0.0234(14)
B1 0.0520(17) 0.0426(15) 0.0505(15) 0.0104(12) 0.0094(13) 0.0269(14)

loop_
_atom_type_symbol
_atom_type_description
_atom_type_scat_dispersion_real
_atom_type_scat_dispersion_imag
_atom_type_scat_source
C C 0.0033 0.0016 'International Tables Vol C Tables 4.2.6.8 and 6.1.1.4'
H H 0.0000 0.0000 'International Tables Vol C Tables 4.2.6.8 and 6.1.1.4'
B B 0.0013 0.0007 'International Tables Vol C Tables 4.2.6.8 and 6.1.1.4'
Fe Fe 0.3463 0.8444 'International Tables Vol C Tables 4.2.6.8 and 6.1.1.4'
N N 0.0061 0.0033 'International Tables Vol C Tables 4.2.6.8 and 6.1.1.4'
O O 0.0106 0.0060 'International Tables Vol C Tables 4.2.6.8 and 6.1.1.4'

loop_
_geom_angle_atom_site_label_1
_geom_angle_atom_site_label_2
_geom_angle_atom_site_label_3
_geom_angle
_geom_angle_site_symmetry_1
_geom_angle_site_symmetry_3
_geom_angle_publ_flag
O1 Fe1 O2 96.49(9) . . ?
O1 Fe1 N3 167.85(9) . . ?
O1 Fe1 N4 90.72(9) . . ?
O1 Fe1 N7 90.37(10) . . ?
O1 Fe1 N8 91.12(9) . . ?
O2 Fe1 N3 91.21(10) . . ?
O2 Fe1 N4 92.05(9) . . ?
O2 Fe1 N7 168.25(9) . . ?
O2 Fe1 N8 90.44(9) . . ?
N4 Fe1 N3 79.59(9) . . ?
N4 Fe1 N7 97.40(9) . . ?
N7 Fe1 N3 83.70(10) . . ?
N8 Fe1 N3 98.23(9) . . ?
N8 Fe1 N4 176.72(9) . . ?
N8 Fe1 N7 79.87(9) . . ?
C20 O1 Fe1 130.4(2) . . ?
C40 O2 Fe1 130.27(18) . . ?
N2 N1 C6 120.6(4) . . ?
N2 N1 C7 112.1(3) . . ?
C7 N1 C6 127.3(4) . . ?
N3 N2 N1 105.3(3) . . ?
N2 N3 Fe1 132.3(2) . . ?
N2 N3 C8 110.8(2) . . ?
C8 N3 Fe1 116.68(19) . . ?
C9 N4 Fe1 117.85(19) . . ?
C10 N4 Fe1 125.6(2) . . ?
C10 N4 C9 116.5(2) . . ?
N6 N5 C26 120.2(3) . . ?
N6 N5 C27 112.3(3) . . ?
C27 N5 C26 127.4(3) . . ?
N7 N6 N5 105.0(2) . . ?
N6 N7 Fe1 132.32(19) . . ?
N6 N7 C28 110.8(2) . . ?
C28 N7 Fe1 116.60(18) . . ?
C29 N8 Fe1 117.73(18) . . ?
C30 N8 Fe1 125.82(19) . . ?
C30 N8 C29 116.4(2) . . ?
C1 C2 C3B 120.9(19) . . ?
C3A C2 C1 124.8(16) . . ?
C2 C3A C4 117.0(11) . . ?
C2 C3B C4 109.8(15) . . ?
C5 C4 C3A 104.0(9) . . ?
C5 C4 C3B 136.7(12) . . ?
C4 C5 C6 117.0(7) . . ?
N1 C6 C5 112.2(4) . . ?
N1 C7 C8 105.2(3) . . ?
N3 C8 C7 106.7(3) . . ?
N3 C8 C9 117.9(3) . . ?
C7 C8 C9 135.5(3) . . ?
N4 C9 C8 107.9(2) . . ?
N4 C10 C11 126.5(3) . . ?
C10 C11 C12 119.3(3) . . ?
C20 C11 C10 121.0(3) . . ?
C20 C11 C12 119.7(3) . . ?
C13 C12 C11 123.7(3) . . ?
C13 C12 C17 117.8(3) . . ?
C17 C12 C11 118.5(3) . . ?
C14 C13 C12 121.0(5) . . ?
C13 C14 C15 120.5(5) . . ?
C16 C15 C14 120.0(4) . . ?
C15 C16 C17 121.4(5) . . ?
C16 C17 C12 119.3(5) . . ?
C16 C17 C18 121.5(4) . . ?
C18 C17 C12 119.2(3) . . ?
C19 C18 C17 121.9(4) . . ?
C18 C19 C20 121.0(4) . . ?
O1 C20 C11 125.1(3) . . ?
O1 C20 C19 115.5(3) . . ?
C11 C20 C19 119.4(3) . . ?
C23 C22A C21A 113.4(13) . . ?
C21B C22B C23 104(3) . . ?
C22A C23 C24A 105.7(11) . . ?
C22B C23 C24B 99.6(15) . . ?
C25A C24A C23 102.0(8) . . ?
C25B C24B C23 107.2(10) . . ?
C24A C25A C26 109.1(7) . . ?
C26 C25B C24B 109.8(9) . . ?
N5 C26 C25A 108.2(4) . . ?
C25B C26 N5 118.2(5) . . ?
N5 C27 C28 105.1(3) . . ?
N7 C28 C27 106.8(3) . . ?
N7 C28 C29 117.8(3) . . ?
C27 C28 C29 135.4(3) . . ?
C28 C29 N8 107.9(2) . . ?
N8 C30 C31 126.4(3) . . ?
C30 C31 C32 119.4(3) . . ?
C40 C31 C30 120.7(3) . . ?
C40 C31 C32 120.0(3) . . ?
C33 C32 C31 123.9(3) . . ?
C33 C32 C37 117.5(3) . . ?
C37 C32 C31 118.6(3) . . ?
C34 C33 C32 121.1(4) . . ?
C33 C34 C35 121.6(4) . . ?
C36 C35 C34 119.2(4) . . ?
C35 C36 C37 121.4(4) . . ?
C36 C37 C32 119.2(4) . . ?
C36 C37 C38 121.7(4) . . ?
C38 C37 C32 119.0(3) . . ?
C39 C38 C37 122.1(3) . . ?
C38 C39 C40 121.1(3) . . ?
O2 C40 C31 125.0(3) . . ?
O2 C40 C39 116.0(3) . . ?
C31 C40 C39 119.0(3) . . ?
C42 C41 C46 114.9(3) . . ?
C42 C41 B1 123.4(3) . . ?
C46 C41 B1 121.2(3) . . ?
C41 C42 C43 122.5(4) . . ?
C44 C43 C42 120.2(4) . . ?
C45 C44 C43 119.5(4) . . ?
C44 C45 C46 120.2(4) . . ?
C41 C46 C45 122.7(4) . . ?
C48 C47 C52 114.9(3) . . ?
C48 C47 B1 121.9(2) . . ?
C52 C47 B1 122.7(3) . . ?
C49 C48 C47 123.2(3) . . ?
C48 C49 C50 119.6(3) . . ?
C51 C50 C49 119.0(3) . . ?
C50 C51 C52 120.4(3) . . ?
C51 C52 C47 122.9(3) . . ?
C54 C53 C58 114.3(3) . . ?
C54 C53 B1 123.5(3) . . ?
C58 C53 B1 121.7(3) . . ?
C55 C54 C53 123.3(4) . . ?
C56 C55 C54 120.1(4) . . ?
C57 C56 C55 118.8(4) . . ?
C56 C57 C58 120.8(4) . . ?
C57 C58 C53 122.5(4) . . ?
C60 C59 B1 122.0(2) . . ?
C64 C59 C60 115.0(3) . . ?
C64 C59 B1 122.7(3) . . ?
C61 C60 C59 123.2(3) . . ?
C62 C61 C60 119.7(3) . . ?
C61 C62 C63 119.5(3) . . ?
C62 C63 C64 120.4(3) . . ?
C63 C64 C59 122.2(3) . . ?
C41 B1 C47 103.0(2) . . ?
C53 B1 C41 111.9(2) . . ?
C53 B1 C47 113.5(2) . . ?
C53 B1 C59 103.5(2) . . ?
C59 B1 C41 112.2(2) . . ?
C59 B1 C47 113.1(2) . . ?

loop_
_geom_bond_atom_site_label_1
_geom_bond_atom_site_label_2
_geom_bond_distance
_geom_bond_site_symmetry_2
_geom_bond_publ_flag
Fe1 O1 1.876(2) . ?
Fe1 O2 1.877(2) . ?
Fe1 N3 2.018(2) . ?
Fe1 N4 2.002(2) . ?
Fe1 N7 2.016(2) . ?
Fe1 N8 1.996(2) . ?
O1 C20 1.308(4) . ?
O2 C40 1.320(4) . ?
N1 N2 1.328(4) . ?
N1 C6 1.477(5) . ?
N1 C7 1.342(5) . ?
N2 N3 1.321(3) . ?
N3 C8 1.353(4) . ?
N4 C9 1.477(4) . ?
N4 C10 1.296(4) . ?
N5 N6 1.330(4) . ?
N5 C26 1.470(4) . ?
N5 C27 1.340(4) . ?
N6 N7 1.322(3) . ?
N7 C28 1.352(4) . ?
N8 C29 1.481(4) . ?
N8 C30 1.306(3) . ?
C1 C2 1.441(14) . ?
C2 C3A 1.412(14) . ?
C2 C3B 1.470(18) . ?
C3A C4 1.499(13) . ?
C3B C4 1.564(16) . ?
C4 C5 1.482(11) . ?
C5 C6 1.486(8) . ?
C7 C8 1.365(5) . ?
C8 C9 1.478(5) . ?
C10 C11 1.432(4) . ?
C11 C12 1.455(4) . ?
C11 C20 1.410(4) . ?
C12 C13 1.415(5) . ?
C12 C17 1.428(5) . ?
C13 C14 1.380(5) . ?
C14 C15 1.399(8) . ?
C15 C16 1.357(8) . ?
C16 C17 1.413(5) . ?
C17 C18 1.423(6) . ?
C18 C19 1.348(5) . ?
C19 C20 1.429(5) . ?
C21A C22A 1.519(15) . ?
C21B C22B 1.535(19) . ?
C22A C23 1.511(13) . ?
C22B C23 1.539(19) . ?
C23 C24A 1.556(10) . ?
C23 C24B 1.627(13) . ?
C24A C25A 1.542(11) . ?
C24B C25B 1.486(15) . ?
C25A C26 1.570(9) . ?
C25B C26 1.462(10) . ?
C27 C28 1.366(4) . ?
C28 C29 1.480(4) . ?
C30 C31 1.432(4) . ?
C31 C32 1.453(4) . ?
C31 C40 1.413(4) . ?
C32 C33 1.411(5) . ?
C32 C37 1.429(5) . ?
C33 C34 1.375(5) . ?
C34 C35 1.387(6) . ?
C35 C36 1.366(6) . ?
C36 C37 1.420(5) . ?
C37 C38 1.421(5) . ?
C38 C39 1.349(5) . ?
C39 C40 1.431(4) . ?
C41 C42 1.393(4) . ?
C41 C46 1.398(4) . ?
C41 B1 1.645(4) . ?
C42 C43 1.402(5) . ?
C43 C44 1.368(6) . ?
C44 C45 1.359(6) . ?
C45 C46 1.401(5) . ?
C47 C48 1.396(4) . ?
C47 C52 1.405(4) . ?
C47 B1 1.646(4) . ?
C48 C49 1.387(4) . ?
C49 C50 1.392(5) . ?
C50 C51 1.377(5) . ?
C51 C52 1.380(5) . ?
C53 C54 1.398(4) . ?
C53 C58 1.399(5) . ?
C53 B1 1.641(4) . ?
C54 C55 1.387(5) . ?
C55 C56 1.370(6) . ?
C56 C57 1.366(7) . ?
C57 C58 1.390(6) . ?
C59 C60 1.407(4) . ?
C59 C64 1.401(4) . ?
C59 B1 1.642(4) . ?
C60 C61 1.387(4) . ?
C61 C62 1.370(5) . ?
C62 C63 1.385(5) . ?
C63 C64 1.387(4) . ?
